data_1572108
loop_
_publ_author_name
'Jenek, Niko A.'
'Helbig, Andreas'
'Boyt, Stuart M.'
'Kaur, Mandeep'
'Sanderson, Hugh J.'
'Reeksting, Shaun B.'
'Kociok-K&#xf6;hn, Gabriele'
'Helten, Holger'
'Hintermair, Ulrich'

_publ_section_title
;
 Understanding and tuning the electronic structure of pentalenides.
;
_journal_issue 32
_journal_name_full 'Chemical science'
_journal_page_first 12765
_journal_page_last 12779
_journal_paper_doi 10.1039/d3sc04622b
_journal_volume 15
_journal_year 2024
_chemical_formula_moiety 'C27 H22'
_chemical_formula_sum 'C27 H22'
_chemical_formula_weight 346.44
_space_group_crystal_system monoclinic
_space_group_IT_number 14
_space_group_name_Hall '-P 2yn'
_space_group_name_H-M_alt 'P 1 21/n 1'
_atom_sites_solution_hydrogens geom
_atom_sites_solution_primary dual
_audit_creation_method SHELXL-2018/3
_audit_update_record
;
2023-07-12 deposited with the CCDC.	2024-07-02 downloaded from the CCDC.
;
_cell_angle_alpha 90
_cell_angle_beta 91.5730(10)
_cell_angle_gamma 90
_cell_formula_units_Z 4
_cell_length_a 11.01120(10)
_cell_length_b 8.76260(10)
_cell_length_c 19.1326(2)
_cell_measurement_reflns_used 14894
_cell_measurement_temperature 150(2)
_cell_measurement_theta_max 72.6740
_cell_measurement_theta_min 4.6060
_cell_volume 1845.35(3)
_computing_cell_refinement 'CrysAlisPro 1.171.42.49 (Rigaku OD, 2022)'
_computing_data_collection 'CrysAlisPro 1.171.42.49 (Rigaku OD, 2022)'
_computing_data_reduction 'CrysAlisPro 1.171.42.49 (Rigaku OD, 2022)'
_computing_molecular_graphics 'ORTEP3 for Windows - Farrugia, L. J. J. Appl. Crystallogr. 1997, 30, 565'
_computing_publication_material
;
 'WinGX publication routines, Farrugia, 
 L. J., J. Appl. Crystallogr., 1999, 32, 837-838
;
_computing_structure_refinement
;
 SHELXL-2018/3 (Sheldrick, 2018)
 Sheldrick GM (2008) Acta Crystallogr A64:112--122 and 
 C. B. H\"ubschle, G. M. Sheldrick and B. Dittrich
 ShelXle: a Qt graphical user interface for SHELXL
 J. Appl. Cryst., 44, (2011) 1281-1284.
;
_computing_structure_solution 'SHELXT 2014/5 (Sheldrick, 2014)'
_diffrn_ambient_environment N~2~
_diffrn_ambient_temperature 150.00(10)
_diffrn_detector 'CCD plate'
_diffrn_detector_area_resol_mean 8.1150
_diffrn_detector_type EosS2
_diffrn_measured_fraction_theta_full 0.998
_diffrn_measured_fraction_theta_max 0.992
_diffrn_measurement_device 'four-circle diffractometer'
_diffrn_measurement_device_type 'SuperNova, Dual, Cu at home/near, EosS2'
_diffrn_measurement_method '\w scans'
_diffrn_radiation_monochromator mirror
_diffrn_radiation_probe x-ray
_diffrn_radiation_type 'Cu K\a'
_diffrn_radiation_wavelength 1.54184
_diffrn_reflns_av_R_equivalents 0.0293
_diffrn_reflns_av_unetI/netI 0.0139
_diffrn_reflns_Laue_measured_fraction_full 0.998
_diffrn_reflns_Laue_measured_fraction_max 0.992
_diffrn_reflns_limit_h_max 13
_diffrn_reflns_limit_h_min -13
_diffrn_reflns_limit_k_max 9
_diffrn_reflns_limit_k_min -10
_diffrn_reflns_limit_l_max 23
_diffrn_reflns_limit_l_min -23
_diffrn_reflns_number 31060
_diffrn_reflns_point_group_measured_fraction_full 0.998
_diffrn_reflns_point_group_measured_fraction_max 0.992
_diffrn_reflns_theta_full 67.684
_diffrn_reflns_theta_max 72.923
_diffrn_reflns_theta_min 4.580
_diffrn_source 'micro-focus sealed X-ray tube'
_diffrn_source_type 'SuperNova (Cu) X-ray Source'
_exptl_absorpt_coefficient_mu 0.529
_exptl_absorpt_correction_T_max 1.00000
_exptl_absorpt_correction_T_min 0.81980
_exptl_absorpt_correction_type multi-scan
_exptl_absorpt_process_details
;
CrysAlisPro 1.171.42.49 (Rigaku Oxford Diffraction, 2022)
Empirical absorption correction using spherical harmonics,
implemented in SCALE3 ABSPACK scaling algorithm.
;
_exptl_crystal_colour orange
_exptl_crystal_density_diffrn 1.247
_exptl_crystal_description plate
_exptl_crystal_F_000 736
_exptl_crystal_size_max 0.350
_exptl_crystal_size_mid 0.320
_exptl_crystal_size_min 0.100
_refine_diff_density_max 0.182
_refine_diff_density_min -0.210
_refine_diff_density_rms 0.036
_refine_ls_extinction_method none
_refine_ls_goodness_of_fit_ref 1.053
_refine_ls_hydrogen_treatment constr
_refine_ls_matrix_type full
_refine_ls_number_parameters 245
_refine_ls_number_reflns 3662
_refine_ls_number_restraints 0
_refine_ls_restrained_S_all 1.053
_refine_ls_R_factor_all 0.0391
_refine_ls_R_factor_gt 0.0360
_refine_ls_shift/su_max 0.000
_refine_ls_shift/su_mean 0.000
_refine_ls_structure_factor_coef Fsqd
_refine_ls_weighting_details 'w=1/[\s^2^(Fo^2^)+(0.0405P)^2^+0.5318P] where P=(Fo^2^+2Fc^2^)/3'
_refine_ls_weighting_scheme calc
_refine_ls_wR_factor_gt 0.0874
_refine_ls_wR_factor_ref 0.0897
_reflns_Friedel_coverage 0.000
_reflns_number_gt 3400
_reflns_number_total 3662
_reflns_threshold_expression 'I > 2\s(I)'
_cod_data_source_file d3sc04622b2.cif
_cod_data_source_block s22uh14
_cod_depositor_comments 'Adding full bibliography for 1572104--1572108.cif.'
_cod_original_sg_symbol_H-M 'P 21/n'
_cod_database_code 1572108
_shelx_shelxl_version_number 2018/3
_shelx_space_group_comment
;
The symmetry employed for this shelxl refinement is uniquely defined
by the following loop, which should always be used as a source of
symmetry information in preference to the above space-group names.
They are only intended as comments.
;
_shelx_estimated_absorpt_t_min 0.836
_shelx_estimated_absorpt_t_max 0.949
_oxdiff_exptl_absorpt_empirical_full_min 0.698
_oxdiff_exptl_absorpt_empirical_full_max 1.322
_oxdiff_exptl_absorpt_empirical_details
;
Empirical correction (ABSPACK) includes:
- Absorption correction using spherical harmonics
- Frame scaling
;

loop_
_space_group_symop_operation_xyz
'x, y, z'
'-x+1/2, y+1/2, -z+1/2'
'-x, -y, -z'
'x-1/2, -y-1/2, z-1/2'

loop_
_atom_site_label
_atom_site_type_symbol
_atom_site_fract_x
_atom_site_fract_y
_atom_site_fract_z
_atom_site_U_iso_or_equiv
_atom_site_adp_type
_atom_site_occupancy
_atom_site_site_symmetry_order
_atom_site_calc_flag
_atom_site_refinement_flags_posn
_atom_site_refinement_flags_adp
_atom_site_refinement_flags_occupancy
_atom_site_disorder_assembly
_atom_site_disorder_group
C1 C 0.12925(11) 0.32906(14) 0.47615(6) 0.0321(3) Uani 1 1 d . . . . .
H1A H 0.079845 0.415567 0.459684 0.048 Uiso 1 1 calc R U . . .
H1B H 0.081735 0.265939 0.507662 0.048 Uiso 1 1 calc R U . . .
H1C H 0.153466 0.267684 0.436044 0.048 Uiso 1 1 calc R U . . .
C2 C 0.23958(10) 0.38670(12) 0.51419(5) 0.0248(2) Uani 1 1 d . . . . .
C3 C 0.31908(10) 0.27689(13) 0.55500(6) 0.0278(2) Uani 1 1 d . . . . .
H3A H 0.362109 0.208215 0.522884 0.033 Uiso 1 1 calc R U . . .
H3B H 0.269514 0.213966 0.586369 0.033 Uiso 1 1 calc R U . . .
C4 C 0.41208(10) 0.37517(12) 0.59853(5) 0.0239(2) Uani 1 1 d . . . . .
H4 H 0.496780 0.341988 0.588621 0.029 Uiso 1 1 calc R U . . .
C5 C 0.38831(9) 0.35669(12) 0.67604(5) 0.0227(2) Uani 1 1 d . . . . .
C6 C 0.46494(10) 0.26913(13) 0.71864(6) 0.0284(2) Uani 1 1 d . . . . .
H6 H 0.537363 0.228451 0.700233 0.034 Uiso 1 1 calc R U . . .
C7 C 0.43730(11) 0.24011(14) 0.78778(6) 0.0338(3) Uani 1 1 d . . . . .
H7 H 0.490753 0.179970 0.816210 0.041 Uiso 1 1 calc R U . . .
C8 C 0.33252(11) 0.29832(15) 0.81527(6) 0.0350(3) Uani 1 1 d . . . . .
H8 H 0.313083 0.277534 0.862395 0.042 Uiso 1 1 calc R U . . .
C9 C 0.25575(11) 0.38740(15) 0.77362(6) 0.0365(3) Uani 1 1 d . . . . .
H9 H 0.183894 0.428784 0.792420 0.044 Uiso 1 1 calc R U . . .
C10 C 0.28348(10) 0.41628(14) 0.70468(6) 0.0308(3) Uani 1 1 d . . . . .
H10 H 0.230305 0.477513 0.676577 0.037 Uiso 1 1 calc R U . . .
C11 C 0.38947(9) 0.53289(12) 0.56899(5) 0.0224(2) Uani 1 1 d . . . . .
C12 C 0.43122(9) 0.67908(12) 0.57507(5) 0.0225(2) Uani 1 1 d . . . . .
C13 C 0.53473(9) 0.74000(12) 0.61641(5) 0.0225(2) Uani 1 1 d . . . . .
C14 C 0.61157(10) 0.64386(13) 0.65600(6) 0.0263(2) Uani 1 1 d . . . . .
H14 H 0.594314 0.537746 0.657969 0.032 Uiso 1 1 calc R U . . .
C15 C 0.71232(10) 0.70094(13) 0.69234(6) 0.0287(2) Uani 1 1 d . . . . .
H15 H 0.762832 0.633764 0.719106 0.034 Uiso 1 1 calc R U . . .
C16 C 0.74005(10) 0.85520(13) 0.68997(6) 0.0287(2) Uani 1 1 d . . . . .
H16 H 0.809833 0.893736 0.714357 0.034 Uiso 1 1 calc R U . . .
C17 C 0.66474(10) 0.95239(13) 0.65160(6) 0.0282(2) Uani 1 1 d . . . . .
H17 H 0.682784 1.058304 0.649763 0.034 Uiso 1 1 calc R U . . .
C18 C 0.56299(10) 0.89578(12) 0.61582(6) 0.0263(2) Uani 1 1 d . . . . .
H18 H 0.511465 0.964180 0.590399 0.032 Uiso 1 1 calc R U . . .
C19 C 0.35285(9) 0.77201(12) 0.52818(5) 0.0234(2) Uani 1 1 d . . . . .
H19 H 0.361898 0.878870 0.521764 0.028 Uiso 1 1 calc R U . . .
C20 C 0.26553(9) 0.68550(12) 0.49506(5) 0.0230(2) Uani 1 1 d . . . . .
C21 C 0.17404(9) 0.74058(13) 0.44347(5) 0.0236(2) Uani 1 1 d . . . . .
C22 C 0.12159(10) 0.88449(12) 0.45059(6) 0.0259(2) Uani 1 1 d . . . . .
H22 H 0.144481 0.946641 0.489447 0.031 Uiso 1 1 calc R U . . .
C23 C 0.03645(10) 0.93810(13) 0.40173(6) 0.0292(2) Uani 1 1 d . . . . .
H23 H 0.002226 1.036744 0.407247 0.035 Uiso 1 1 calc R U . . .
C24 C 0.00095(10) 0.84898(14) 0.34496(6) 0.0324(3) Uani 1 1 d . . . . .
H24 H -0.058453 0.885226 0.312049 0.039 Uiso 1 1 calc R U . . .
C25 C 0.05308(11) 0.70624(14) 0.33670(6) 0.0323(3) Uani 1 1 d . . . . .
H25 H 0.029660 0.644537 0.297791 0.039 Uiso 1 1 calc R U . . .
C26 C 0.13939(10) 0.65319(13) 0.38511(6) 0.0283(2) Uani 1 1 d . . . . .
H26 H 0.175480 0.555973 0.378463 0.034 Uiso 1 1 calc R U . . .
C27 C 0.28591(9) 0.52955(12) 0.51994(5) 0.0228(2) Uani 1 1 d . . . . .

loop_
_atom_site_aniso_label
_atom_site_aniso_U_11
_atom_site_aniso_U_22
_atom_site_aniso_U_33
_atom_site_aniso_U_23
_atom_site_aniso_U_13
_atom_site_aniso_U_12
C1 0.0359(6) 0.0292(6) 0.0309(6) -0.0009(5) -0.0014(5) -0.0103(5)
C2 0.0304(5) 0.0241(6) 0.0200(5) -0.0020(4) 0.0037(4) -0.0031(4)
C3 0.0384(6) 0.0201(5) 0.0249(5) -0.0018(4) 0.0003(4) -0.0034(4)
C4 0.0276(5) 0.0190(5) 0.0253(5) -0.0004(4) 0.0019(4) 0.0008(4)
C5 0.0256(5) 0.0171(5) 0.0253(5) -0.0007(4) -0.0003(4) -0.0035(4)
C6 0.0284(5) 0.0246(6) 0.0320(6) 0.0013(4) -0.0015(4) 0.0013(4)
C7 0.0394(6) 0.0304(6) 0.0312(6) 0.0064(5) -0.0080(5) -0.0056(5)
C8 0.0429(7) 0.0382(7) 0.0241(5) 0.0006(5) 0.0021(5) -0.0157(5)
C9 0.0322(6) 0.0437(7) 0.0341(6) -0.0044(5) 0.0080(5) -0.0025(5)
C10 0.0297(6) 0.0321(6) 0.0305(6) 0.0001(5) 0.0011(4) 0.0042(5)
C11 0.0245(5) 0.0222(5) 0.0206(5) 0.0000(4) 0.0019(4) 0.0000(4)
C12 0.0240(5) 0.0212(5) 0.0223(5) 0.0006(4) 0.0032(4) -0.0005(4)
C13 0.0232(5) 0.0233(5) 0.0212(5) -0.0007(4) 0.0040(4) -0.0012(4)
C14 0.0285(5) 0.0212(5) 0.0291(5) 0.0009(4) 0.0010(4) -0.0027(4)
C15 0.0274(5) 0.0292(6) 0.0294(5) 0.0012(4) -0.0019(4) 0.0006(4)
C16 0.0244(5) 0.0312(6) 0.0306(5) -0.0056(5) 0.0001(4) -0.0039(4)
C17 0.0292(5) 0.0216(5) 0.0341(6) -0.0041(4) 0.0044(4) -0.0038(4)
C18 0.0276(5) 0.0222(5) 0.0291(5) 0.0001(4) 0.0013(4) 0.0005(4)
C19 0.0257(5) 0.0194(5) 0.0251(5) 0.0016(4) 0.0022(4) -0.0012(4)
C20 0.0254(5) 0.0222(5) 0.0217(5) 0.0008(4) 0.0033(4) -0.0004(4)
C21 0.0241(5) 0.0243(5) 0.0225(5) 0.0032(4) 0.0023(4) -0.0022(4)
C22 0.0281(5) 0.0234(6) 0.0264(5) 0.0015(4) 0.0019(4) -0.0025(4)
C23 0.0302(5) 0.0244(6) 0.0329(6) 0.0052(5) 0.0020(4) 0.0017(4)
C24 0.0310(6) 0.0368(7) 0.0291(6) 0.0069(5) -0.0038(4) 0.0021(5)
C25 0.0363(6) 0.0357(6) 0.0246(5) -0.0017(5) -0.0032(4) -0.0002(5)
C26 0.0321(6) 0.0262(6) 0.0267(5) -0.0010(4) 0.0010(4) 0.0022(4)
C27 0.0251(5) 0.0237(5) 0.0198(5) -0.0006(4) 0.0024(4) -0.0009(4)

loop_
_atom_type_symbol
_atom_type_description
_atom_type_scat_dispersion_real
_atom_type_scat_dispersion_imag
_atom_type_scat_source
C C 0.0181 0.0091 'International Tables Vol C Tables 4.2.6.8 and 6.1.1.4'
H H 0.0000 0.0000 'International Tables Vol C Tables 4.2.6.8 and 6.1.1.4'

loop_
_geom_angle_atom_site_label_1
_geom_angle_atom_site_label_2
_geom_angle_atom_site_label_3
_geom_angle
_geom_angle_site_symmetry_1
_geom_angle_site_symmetry_3
_geom_angle_publ_flag
C2 C1 H1A 109.5 . . ?
C2 C1 H1B 109.5 . . ?
H1A C1 H1B 109.5 . . ?
C2 C1 H1C 109.5 . . ?
H1A C1 H1C 109.5 . . ?
H1B C1 H1C 109.5 . . ?
C27 C2 C1 130.85(10) . . ?
C27 C2 C3 109.65(9) . . ?
C1 C2 C3 119.50(10) . . ?
C2 C3 C4 106.72(9) . . ?
C2 C3 H3A 110.4 . . ?
C4 C3 H3A 110.4 . . ?
C2 C3 H3B 110.4 . . ?
C4 C3 H3B 110.4 . . ?
H3A C3 H3B 108.6 . . ?
C11 C4 C5 115.52(9) . . ?
C11 C4 C3 101.89(8) . . ?
C5 C4 C3 109.47(8) . . ?
C11 C4 H4 109.9 . . ?
C5 C4 H4 109.9 . . ?
C3 C4 H4 109.9 . . ?
C6 C5 C10 118.24(10) . . ?
C6 C5 C4 120.86(9) . . ?
C10 C5 C4 120.67(9) . . ?
C5 C6 C7 120.98(11) . . ?
C5 C6 H6 119.5 . . ?
C7 C6 H6 119.5 . . ?
C8 C7 C6 120.21(11) . . ?
C8 C7 H7 119.9 . . ?
C6 C7 H7 119.9 . . ?
C7 C8 C9 119.50(11) . . ?
C7 C8 H8 120.3 . . ?
C9 C8 H8 120.3 . . ?
C10 C9 C8 120.22(11) . . ?
C10 C9 H9 119.9 . . ?
C8 C9 H9 119.9 . . ?
C9 C10 C5 120.85(11) . . ?
C9 C10 H10 119.6 . . ?
C5 C10 H10 119.6 . . ?
C12 C11 C27 109.24(9) . . ?
C12 C11 C4 140.79(9) . . ?
C27 C11 C4 109.90(9) . . ?
C11 C12 C13 129.88(10) . . ?
C11 C12 C19 106.06(9) . . ?
C13 C12 C19 124.03(9) . . ?
C18 C13 C14 117.35(10) . . ?
C18 C13 C12 121.26(10) . . ?
C14 C13 C12 121.35(10) . . ?
C15 C14 C13 121.14(10) . . ?
C15 C14 H14 119.4 . . ?
C13 C14 H14 119.4 . . ?
C14 C15 C16 120.61(10) . . ?
C14 C15 H15 119.7 . . ?
C16 C15 H15 119.7 . . ?
C17 C16 C15 119.17(10) . . ?
C17 C16 H16 120.4 . . ?
C15 C16 H16 120.4 . . ?
C16 C17 C18 120.33(10) . . ?
C16 C17 H17 119.8 . . ?
C18 C17 H17 119.8 . . ?
C17 C18 C13 121.38(10) . . ?
C17 C18 H18 119.3 . . ?
C13 C18 H18 119.3 . . ?
C20 C19 C12 111.64(9) . . ?
C20 C19 H19 124.2 . . ?
C12 C19 H19 124.2 . . ?
C19 C20 C27 105.53(9) . . ?
C19 C20 C21 126.08(10) . . ?
C27 C20 C21 128.36(9) . . ?
C22 C21 C26 117.93(10) . . ?
C22 C21 C20 120.55(10) . . ?
C26 C21 C20 121.50(10) . . ?
C23 C22 C21 120.93(10) . . ?
C23 C22 H22 119.5 . . ?
C21 C22 H22 119.5 . . ?
C24 C23 C22 120.55(11) . . ?
C24 C23 H23 119.7 . . ?
C22 C23 H23 119.7 . . ?
C23 C24 C25 119.27(10) . . ?
C23 C24 H24 120.4 . . ?
C25 C24 H24 120.4 . . ?
C24 C25 C26 120.24(11) . . ?
C24 C25 H25 119.9 . . ?
C26 C25 H25 119.9 . . ?
C25 C26 C21 121.06(11) . . ?
C25 C26 H26 119.5 . . ?
C21 C26 H26 119.5 . . ?
C2 C27 C11 110.92(9) . . ?
C2 C27 C20 141.51(10) . . ?
C11 C27 C20 107.53(9) . . ?

loop_
_geom_bond_atom_site_label_1
_geom_bond_atom_site_label_2
_geom_bond_distance
_geom_bond_site_symmetry_2
_geom_bond_publ_flag
C1 C2 1.4874(15) . ?
C1 H1A 0.9800 . ?
C1 H1B 0.9800 . ?
C1 H1C 0.9800 . ?
C2 C27 1.3550(15) . ?
C2 C3 1.5047(15) . ?
C3 C4 1.5612(14) . ?
C3 H3A 0.9900 . ?
C3 H3B 0.9900 . ?
C4 C11 1.5111(14) . ?
C4 C5 1.5217(14) . ?
C4 H4 1.0000 . ?
C5 C6 1.3883(15) . ?
C5 C10 1.3929(15) . ?
C6 C7 1.3888(16) . ?
C6 H6 0.9500 . ?
C7 C8 1.3789(18) . ?
C7 H7 0.9500 . ?
C8 C9 1.3863(18) . ?
C8 H8 0.9500 . ?
C9 C10 1.3853(16) . ?
C9 H9 0.9500 . ?
C10 H10 0.9500 . ?
C11 C12 1.3649(15) . ?
C11 C27 1.4571(14) . ?
C12 C13 1.4698(14) . ?
C12 C19 1.4731(14) . ?
C13 C18 1.4002(15) . ?
C13 C14 1.4014(15) . ?
C14 C15 1.3864(15) . ?
C14 H14 0.9500 . ?
C15 C16 1.3868(16) . ?
C15 H15 0.9500 . ?
C16 C17 1.3850(16) . ?
C16 H16 0.9500 . ?
C17 C18 1.3885(15) . ?
C17 H17 0.9500 . ?
C18 H18 0.9500 . ?
C19 C20 1.3665(15) . ?
C19 H19 0.9500 . ?
C20 C27 1.4624(15) . ?
C20 C21 1.4724(14) . ?
C21 C22 1.3952(15) . ?
C21 C26 1.3983(15) . ?
C22 C23 1.3877(15) . ?
C22 H22 0.9500 . ?
C23 C24 1.3853(16) . ?
C23 H23 0.9500 . ?
C24 C25 1.3871(17) . ?
C24 H24 0.9500 . ?
C25 C26 1.3888(15) . ?
C25 H25 0.9500 . ?
C26 H26 0.9500 . ?

loop_
_geom_torsion_atom_site_label_1
_geom_torsion_atom_site_label_2
_geom_torsion_atom_site_label_3
_geom_torsion_atom_site_label_4
_geom_torsion
_geom_torsion_site_symmetry_1
_geom_torsion_site_symmetry_2
_geom_torsion_site_symmetry_3
_geom_torsion_site_symmetry_4
_geom_torsion_publ_flag
C27 C2 C3 C4 9.46(12) . . . . ?
C1 C2 C3 C4 -170.34(9) . . . . ?
C2 C3 C4 C11 -8.96(10) . . . . ?
C2 C3 C4 C5 113.82(9) . . . . ?
C11 C4 C5 C6 -140.21(10) . . . . ?
C3 C4 C5 C6 105.52(11) . . . . ?
C11 C4 C5 C10 45.37(14) . . . . ?
C3 C4 C5 C10 -68.90(13) . . . . ?
C10 C5 C6 C7 0.72(16) . . . . ?
C4 C5 C6 C7 -173.83(10) . . . . ?
C5 C6 C7 C8 0.01(18) . . . . ?
C6 C7 C8 C9 -0.73(18) . . . . ?
C7 C8 C9 C10 0.71(18) . . . . ?
C8 C9 C10 C5 0.03(18) . . . . ?
C6 C5 C10 C9 -0.74(17) . . . . ?
C4 C5 C10 C9 173.82(11) . . . . ?
C5 C4 C11 C12 63.97(17) . . . . ?
C3 C4 C11 C12 -177.48(13) . . . . ?
C5 C4 C11 C27 -112.62(10) . . . . ?
C3 C4 C11 C27 5.93(10) . . . . ?
C27 C11 C12 C13 -178.32(10) . . . . ?
C4 C11 C12 C13 5.1(2) . . . . ?
C27 C11 C12 C19 -0.45(11) . . . . ?
C4 C11 C12 C19 -177.05(12) . . . . ?
C11 C12 C13 C18 -179.83(10) . . . . ?
C19 C12 C13 C18 2.65(15) . . . . ?
C11 C12 C13 C14 2.46(17) . . . . ?
C19 C12 C13 C14 -175.07(9) . . . . ?
C18 C13 C14 C15 -0.79(15) . . . . ?
C12 C13 C14 C15 177.01(10) . . . . ?
C13 C14 C15 C16 -0.44(17) . . . . ?
C14 C15 C16 C17 0.95(17) . . . . ?
C15 C16 C17 C18 -0.20(16) . . . . ?
C16 C17 C18 C13 -1.08(16) . . . . ?
C14 C13 C18 C17 1.55(15) . . . . ?
C12 C13 C18 C17 -176.25(9) . . . . ?
C11 C12 C19 C20 0.51(12) . . . . ?
C13 C12 C19 C20 178.53(9) . . . . ?
C12 C19 C20 C27 -0.34(11) . . . . ?
C12 C19 C20 C21 -178.43(9) . . . . ?
C19 C20 C21 C22 -36.69(15) . . . . ?
C27 C20 C21 C22 145.65(11) . . . . ?
C19 C20 C21 C26 141.53(11) . . . . ?
C27 C20 C21 C26 -36.13(16) . . . . ?
C26 C21 C22 C23 0.88(15) . . . . ?
C20 C21 C22 C23 179.16(10) . . . . ?
C21 C22 C23 C24 0.53(16) . . . . ?
C22 C23 C24 C25 -1.16(17) . . . . ?
C23 C24 C25 C26 0.36(17) . . . . ?
C24 C25 C26 C21 1.07(17) . . . . ?
C22 C21 C26 C25 -1.67(16) . . . . ?
C20 C21 C26 C25 -179.94(10) . . . . ?
C1 C2 C27 C11 174.00(11) . . . . ?
C3 C2 C27 C11 -5.76(12) . . . . ?
C1 C2 C27 C20 -3.5(2) . . . . ?
C3 C2 C27 C20 176.73(13) . . . . ?
C12 C11 C27 C2 -178.11(9) . . . . ?
C4 C11 C27 C2 -0.40(12) . . . . ?
C12 C11 C27 C20 0.26(11) . . . . ?
C4 C11 C27 C20 177.98(8) . . . . ?
C19 C20 C27 C2 177.62(13) . . . . ?
C21 C20 C27 C2 -4.3(2) . . . . ?
C19 C20 C27 C11 0.06(11) . . . . ?
C21 C20 C27 C11 178.09(9) . . . . ?
